data_7128378
loop_
_publ_author_name
'Wu, Hui-Min'
'Zhang, Zongpeng'
'Wei, Liang'
'Dong, Xiu-Qin'
'Wang, Chun-Jiang'

_publ_section_title
;
 Synergistic Cu/Pd-catalyzed asymmetric allylation: a facile access to
 \a-quaternary cysteine derivatives.
;
_journal_issue 53
_journal_name_full 'Chemical communications (Cambridge, England)'
_journal_page_first 6538
_journal_page_last 6541
_journal_paper_doi 10.1039/d1cc01754c
_journal_volume 57
_journal_year 2021
_chemical_absolute_configuration ad
_chemical_formula_moiety 'C20 H18 Br N O2 S'
_chemical_formula_sum 'C20 H18 Br N O2 S'
_chemical_formula_weight 416.32
_space_group_crystal_system monoclinic
_space_group_IT_number 4
_space_group_name_Hall 'P 2yb'
_space_group_name_H-M_alt 'P 1 21 1'
_atom_sites_solution_hydrogens geom
_atom_sites_solution_primary direct
_audit_creation_date 2020-07-28
_audit_creation_method
;
Olex2 1.3
(compiled Nov 21 2019 18:26:39 for OlexSys, GUI svn.r6003)
;
_audit_update_record
;
2021-03-31 deposited with the CCDC.	2021-05-24 downloaded from the CCDC.
;
_cell_angle_alpha 90
_cell_angle_beta 91.4160(10)
_cell_angle_gamma 90
_cell_formula_units_Z 2
_cell_length_a 7.68190(10)
_cell_length_b 5.89500(10)
_cell_length_c 20.17430(10)
_cell_measurement_reflns_used 15912
_cell_measurement_temperature 100.00(10)
_cell_measurement_theta_max 73.5700
_cell_measurement_theta_min 2.1960
_cell_volume 913.31(2)
_computing_cell_refinement 'CrysAlisPro 1.171.39.28b (Rigaku OD, 2015)'
_computing_data_collection 'CrysAlisPro 1.171.39.28b (Rigaku OD, 2015)'
_computing_data_reduction 'CrysAlisPro 1.171.39.28b (Rigaku OD, 2015)'
_computing_molecular_graphics 'Olex2 1.3 (Dolomanov et al., 2009)'
_computing_publication_material 'Olex2 1.3 (Dolomanov et al., 2009)'
_computing_structure_refinement 'SHELXL 2018/3 (Sheldrick, 2015)'
_computing_structure_solution 'SHELXS  (Sheldrick, 2008)'
_diffrn_ambient_environment N~2~
_diffrn_ambient_temperature 100.00(10)
_diffrn_detector 'CCD plate'
_diffrn_measured_fraction_theta_full 1.000
_diffrn_measured_fraction_theta_max 0.987
_diffrn_measurement_details
;
List of Runs (angles in degrees, time in seconds):

  # Type    Start    End  Width  t~exp~   \w     \q     \k     \f   Frames
#--------------------------------------------------------------------------
  1  \w    -14.00  14.00   0.50    0.50    --    0.00 -82.00-180.00   56
  2  \w      8.00  47.00   0.50    0.50    --   32.00  71.00  -9.25   78
  3  \w     15.00  52.00   0.50    0.50    --   40.00  67.00 -96.21   74
  4  \w     15.00  86.00   0.50    0.50    --   40.00  71.00 159.26  142
  5  \w      6.00  68.00   0.50    0.50    --   44.00 -68.00 158.21  124
  6  \w     31.00  59.00   0.50    0.50    --   52.00  63.00  85.67   56
  7  \w    116.00 145.00   0.50    0.50    --   56.00  72.00  22.07   58
  8  \w     29.00  60.00   0.50    0.50    --   56.00  72.00  22.07   62
  9  \w     32.00  73.00   0.50    0.50    --   60.00  75.00 -69.13   82
 10  \w     33.00  78.00   0.50    0.50    --   60.00  72.00-143.00   90
 11  \w    121.00 149.00   0.50    0.50    --   60.00  72.00-143.00   56
 12  \w     38.00 104.00   0.50    0.50    --   64.00  72.00   5.36  132
 13  \w     36.00  70.00   0.50    0.50    --   64.00  75.00  60.64   68
 14  \w     37.00  66.00   0.50    0.50    --   64.00  75.00 128.80   58
 15  \w     36.00  72.00   0.50    0.50    --   64.00  75.00-110.49   72
 16  \w     44.00  94.00   0.50    0.50    --   72.00  74.00 -44.00  100
 17  \w    117.00 161.00   0.50    0.50    --   72.00  75.00 136.90   88
 18  \w     46.00 107.00   0.50    0.50    --   72.00  75.00 136.90  122
 19  \w     48.00  74.00   0.50    0.50    --   76.00  75.00  66.40   52
 20  \w    114.00 167.00   0.50    0.50    --   80.00  63.00 101.00  106
 21  \w     56.00  84.00   0.50    0.50    --   80.00  63.00 101.00   56
 22  \w     56.00  86.00   0.50    0.50    --   84.00  75.00 -65.33   60
 23  \w    122.00 173.00   0.50    0.50    --   84.00  57.00-143.99  102
 24  \w     63.00 108.00   0.50    0.50    --   84.00  57.00-143.99   90
 25  \w    106.00 132.00   0.50    0.50    --   88.00  68.00 160.81   52
 26  \w     63.00  94.00   0.50    0.50    --   88.00  68.00 160.81   62
 27  \w    119.00 183.00   0.50    0.50    --   94.60  68.00  47.72  128
 28  \w     69.00 113.00   0.50    0.50    --   94.60  68.00  47.72   88
 29  \w      8.00 115.00   0.50    0.50    --   94.60 -61.00  30.00  214
 30  \w     36.00  62.00   0.50    0.50    --   94.60 -82.00-180.00   52
 31  \w     67.00 100.00   0.50    0.50    --   94.60  72.00-129.15   66
 32  \w     77.00 135.00   0.50    0.50    --   94.60  45.00 -60.00  116
 33  \w     32.00 103.00   0.50    0.50    --   94.60 -61.00 120.00  142
 34  \w    150.00 175.00   0.50    0.50    --   94.60  77.00  90.00   50
 35  \w     81.00 119.00   0.50    0.50    --   94.60  77.00  90.00   76
 36  \w    159.00 184.00   0.50    0.50    --   94.60  45.00-120.00   50
 37  \w     79.00 184.00   0.50    0.50    --   94.60  61.00 120.00  210
 38  \w     83.00 110.00   0.50    0.50    --   94.60  77.00  60.00   54
 39  \w    152.00 179.00   0.50    0.50    --   94.60  61.00  30.00   54
 40  \w    115.00 184.00   0.50    0.50    --   94.60  61.00 -90.00  138
 41  \w     71.00 146.00   0.50    0.50    --   94.60  61.00  30.00  150
 42  \w     72.00  98.00   0.50    0.50    --   94.60  61.00 -90.00   52
 43  \w    136.00 162.00   0.50    0.50    --   94.60  61.00-180.00   52
 44  \w      5.00 125.00   0.50    0.50    --   94.60 -82.00  30.00  240
 45  \w    144.00 169.00   0.50    0.50    --   94.60  77.00  60.00   50
 46  \w     83.00 141.00   0.50    0.50    --   94.60  45.00-120.00  116
 47  \w     80.00 108.00   0.50    0.50    --   94.60  61.00-180.00   56
 48  \w     58.00 120.00   0.50    0.50    --   94.60 -82.00-120.00  124
 49  \w     86.00 174.00   0.50    0.50    --   94.60  61.00 -42.22  176
 50  \w     10.00  49.00   0.50    0.50    --   94.60 -82.00-120.00   78
 51  \w     73.00 120.00   0.50    0.50    --   94.60 -82.00-180.00   94
 52  \w     79.00 182.00   0.50    0.50    --   94.60  77.00 -30.00  206
;
_diffrn_measurement_device 'four-circle diffractometer'
_diffrn_measurement_device_type 'XtaLAB AFC12 (RINC): Kappa single'
_diffrn_measurement_method '\w scans'
_diffrn_orient_matrix_type 'CrysAlisPro convention (1999,Acta A55,543-557)'
_diffrn_orient_matrix_UB_11 0.1388343000
_diffrn_orient_matrix_UB_12 -0.1012099000
_diffrn_orient_matrix_UB_13 0.0478317000
_diffrn_orient_matrix_UB_21 -0.1220848000
_diffrn_orient_matrix_UB_22 0.0369282000
_diffrn_orient_matrix_UB_23 0.0584668000
_diffrn_orient_matrix_UB_31 -0.0778671000
_diffrn_orient_matrix_UB_32 -0.2381290000
_diffrn_orient_matrix_UB_33 -0.0112738000
_diffrn_radiation_monochromator graphite
_diffrn_radiation_probe x-ray
_diffrn_radiation_type 'Cu K\a'
_diffrn_radiation_wavelength 1.54184
_diffrn_reflns_av_R_equivalents 0.0321
_diffrn_reflns_av_unetI/netI 0.0188
_diffrn_reflns_Laue_measured_fraction_full 1.000
_diffrn_reflns_Laue_measured_fraction_max 0.987
_diffrn_reflns_limit_h_max 9
_diffrn_reflns_limit_h_min -9
_diffrn_reflns_limit_k_max 6
_diffrn_reflns_limit_k_min -7
_diffrn_reflns_limit_l_max 25
_diffrn_reflns_limit_l_min -24
_diffrn_reflns_number 18153
_diffrn_reflns_point_group_measured_fraction_full 0.996
_diffrn_reflns_point_group_measured_fraction_max 0.969
_diffrn_reflns_theta_full 67.684
_diffrn_reflns_theta_max 73.736
_diffrn_reflns_theta_min 2.191
_diffrn_source 'fine-focus sealed X-ray tube'
_diffrn_source_type 'Enhance (Cu) X-ray Source'
_exptl_absorpt_coefficient_mu 4.240
_exptl_absorpt_correction_T_max 1.00000
_exptl_absorpt_correction_T_min 0.54788
_exptl_absorpt_correction_type multi-scan
_exptl_absorpt_process_details
;
CrysAlisPro 1.171.39.28b (Rigaku Oxford Diffraction, 2015)
Empirical absorption correction using spherical harmonics,
 implemented in SCALE3 ABSPACK scaling algorithm.
;
_exptl_crystal_colour 'clear colourless'
_exptl_crystal_colour_lustre clear
_exptl_crystal_colour_primary colourless
_exptl_crystal_density_diffrn 1.514
_exptl_crystal_description plate
_exptl_crystal_F_000 424
_exptl_crystal_size_max 0.3
_exptl_crystal_size_mid 0.15
_exptl_crystal_size_min 0.05
_refine_diff_density_max 0.231
_refine_diff_density_min -0.452
_refine_diff_density_rms 0.053
_refine_ls_abs_structure_details
;
 Flack x determined using 1544 quotients [(I+)-(I-)]/[(I+)+(I-)]
 (Parsons, Flack and Wagner, Acta Cryst. B69 (2013) 249-259).
;
_refine_ls_abs_structure_Flack -0.022(9)
_refine_ls_extinction_method none
_refine_ls_goodness_of_fit_ref 1.080
_refine_ls_hydrogen_treatment constr
_refine_ls_matrix_type full
_refine_ls_number_parameters 227
_refine_ls_number_reflns 3585
_refine_ls_number_restraints 1
_refine_ls_restrained_S_all 1.080
_refine_ls_R_factor_all 0.0214
_refine_ls_R_factor_gt 0.0213
_refine_ls_shift/su_max 0.001
_refine_ls_shift/su_mean 0.000
_refine_ls_structure_factor_coef Fsqd
_refine_ls_weighting_details 'w=1/[\s^2^(Fo^2^)+(0.0324P)^2^+0.4277P] where P=(Fo^2^+2Fc^2^)/3'
_refine_ls_weighting_scheme calc
_refine_ls_wR_factor_gt 0.0579
_refine_ls_wR_factor_ref 0.0579
_reflns_Friedel_coverage 0.782
_reflns_Friedel_fraction_full 0.990
_reflns_Friedel_fraction_max 0.948
_reflns_number_gt 3567
_reflns_number_total 3585
_reflns_threshold_expression 'I > 2\s(I)'
_cod_data_source_file d1cc01754c2.cif
_cod_data_source_block 20200728_whm3pbr
_cod_depositor_comments 'Adding full bibliography for 7128378.cif.'
_cod_database_code 7128378
_shelx_shelxl_version_number 2018/3
_chemical_oxdiff_formula 'C11 H10 N O'
_shelx_space_group_comment
;
The symmetry employed for this shelxl refinement is uniquely defined
by the following loop, which should always be used as a source of
symmetry information in preference to the above space-group names.
They are only intended as comments.
;
_shelx_estimated_absorpt_t_max 0.816
_shelx_estimated_absorpt_t_min 0.363
_reflns_odcompleteness_completeness 100.00
_reflns_odcompleteness_iscentric 1
_reflns_odcompleteness_theta 66.97
_olex2_refinement_description
;
1. Fixed Uiso
 At 1.2 times of:
  All C(H) groups, All C(H,H) groups
 At 1.5 times of:
  All C(H,H,H) groups
2.a Secondary CH2 refined with riding coordinates:
 C13(H13A,H13B), C20(H20A,H20B)
2.b Aromatic/amide H refined with riding coordinates:
 C1(H1), C4(H4), C6(H6), C9(H9), C11(H11), C15(H15), C16(H16), C21(H21),
 C22(H22), C14(H14), C7(H7)
2.c Idealised Me refined as rotating group:
 C12(H12A,H12B,H12C)
;
_olex2_submission_special_instructions 'No special instructions were received'
_oxdiff_exptl_absorpt_empirical_details
;
Empirical correction (ABSPACK) includes:
- Absorption correction using spherical harmonics
- Frame scaling
;
_oxdiff_exptl_absorpt_empirical_full_max 1.703
_oxdiff_exptl_absorpt_empirical_full_min 0.513

loop_
_space_group_symop_operation_xyz
'x, y, z'
'-x, y+1/2, -z'

loop_
_atom_site_label
_atom_site_type_symbol
_atom_site_fract_x
_atom_site_fract_y
_atom_site_fract_z
_atom_site_U_iso_or_equiv
_atom_site_adp_type
_atom_site_occupancy
_atom_site_site_symmetry_order
_atom_site_calc_flag
_atom_site_refinement_flags_posn
_atom_site_refinement_flags_adp
_atom_site_refinement_flags_occupancy
_atom_site_disorder_assembly
_atom_site_disorder_group
Br1 Br 0.09975(3) 1.03039(6) 0.65457(2) 0.02652(10) Uani 1 1 d . . . . .
S2 S 0.66994(9) 0.46566(11) 0.16948(3) 0.02036(16) Uani 1 1 d . . . . .
C1 C 0.6571(3) 0.9769(5) 0.03141(14) 0.0181(6) Uani 1 1 d . . . . .
H1 H 0.593611 1.087354 0.053162 0.022 Uiso 1 1 calc R U . . .
O2 O 0.1982(2) 1.0092(4) 0.21563(9) 0.0198(4) Uani 1 1 d . . . . .
C3 C 0.1850(3) 1.0245(6) 0.56678(12) 0.0205(5) Uani 1 1 d . . . . .
C4 C 0.3712(3) 1.0263(6) 0.36963(12) 0.0180(5) Uani 1 1 d . . . . .
H4 H 0.342413 1.155404 0.345246 0.022 Uiso 1 1 calc R U . . .
C5 C 0.3067(3) 1.0178(6) 0.43769(12) 0.0171(5) Uani 1 1 d . . . . .
C6 C 0.7218(3) 1.0204(7) -0.03099(12) 0.0212(5) Uani 1 1 d . . . . .
H6 H 0.702082 1.160603 -0.050949 0.025 Uiso 1 1 calc R U . . .
N8 N 0.4942(3) 0.8430(4) 0.15122(11) 0.0153(5) Uani 1 1 d . . . . .
C9 C 0.2798(4) 0.8404(5) 0.54554(15) 0.0206(6) Uani 1 1 d . . . . .
H9 H 0.303153 0.719810 0.574113 0.025 Uiso 1 1 calc R U . . .
C10 C 0.6097(3) 0.7155(5) 0.12603(13) 0.0165(5) Uani 1 1 d . . . . .
C11 C 0.3400(4) 0.8367(5) 0.48114(14) 0.0198(6) Uani 1 1 d . . . . .
H11 H 0.403275 0.712391 0.466709 0.024 Uiso 1 1 calc R U . . .
C12 C 0.0141(3) 1.0584(6) 0.21853(14) 0.0249(6) Uani 1 1 d . . . . .
H12A H -0.046391 0.984156 0.182422 0.037 Uiso 1 1 calc R U . . .
H12B H -0.003673 1.219281 0.215283 0.037 Uiso 1 1 calc R U . . .
H12C H -0.029772 1.004570 0.259796 0.037 Uiso 1 1 calc R U . . .
C13 C 0.4855(3) 0.5049(5) 0.22263(12) 0.0180(5) Uani 1 1 d . . . . .
H13A H 0.388496 0.410133 0.208190 0.022 Uiso 1 1 calc R U . . .
H13B H 0.516487 0.467566 0.268230 0.022 Uiso 1 1 calc R U . . .
C15 C 0.8496(4) 0.6481(6) -0.03379(15) 0.0232(6) Uani 1 1 d . . . . .
H15 H 0.913992 0.538632 -0.055560 0.028 Uiso 1 1 calc R U . . .
C16 C 0.2109(4) 1.2014(5) 0.46123(14) 0.0195(6) Uani 1 1 d . . . . .
H16 H 0.187550 1.323308 0.433114 0.023 Uiso 1 1 calc R U . . .
C17 C 0.2403(3) 0.7891(5) 0.21891(13) 0.0160(5) Uani 1 1 d . . . . .
C18 C 0.4383(3) 0.7585(5) 0.21592(13) 0.0145(5) Uani 1 1 d . . . . .
C19 C 0.6876(3) 0.7663(5) 0.06140(13) 0.0163(5) Uani 1 1 d . . . . .
C20 C 0.5310(3) 0.9053(5) 0.26999(14) 0.0174(6) Uani 1 1 d . . . . .
H20A H 0.654496 0.871215 0.270158 0.021 Uiso 1 1 calc R U . . .
H20B H 0.517154 1.063889 0.258127 0.021 Uiso 1 1 calc R U . . .
C21 C 0.8159(4) 0.8556(6) -0.06366(14) 0.0224(6) Uani 1 1 d . . . . .
H21 H 0.856551 0.884504 -0.105866 0.027 Uiso 1 1 calc R U . . .
C22 C 0.4656(3) 0.8716(5) 0.33884(14) 0.0175(6) Uani 1 1 d . . . . .
H22 H 0.492277 0.736896 0.360829 0.021 Uiso 1 1 calc R U . . .
C14 C 0.1496(4) 1.2069(6) 0.52538(14) 0.0210(6) Uani 1 1 d . . . . .
H14 H 0.086170 1.330493 0.540217 0.025 Uiso 1 1 calc R U . . .
C7 C 0.7865(3) 0.6046(5) 0.02911(14) 0.0207(6) Uani 1 1 d . . . . .
H7 H 0.810648 0.466490 0.049640 0.025 Uiso 1 1 calc R U . . .
O1 O 0.1374(3) 0.6383(4) 0.22355(11) 0.0259(5) Uani 1 1 d . . . . .

loop_
_atom_site_aniso_label
_atom_site_aniso_U_11
_atom_site_aniso_U_22
_atom_site_aniso_U_33
_atom_site_aniso_U_23
_atom_site_aniso_U_13
_atom_site_aniso_U_12
Br1 0.02620(15) 0.03688(19) 0.01661(14) -0.00425(13) 0.00328(10) -0.00857(14)
S2 0.0197(3) 0.0192(4) 0.0224(3) 0.0034(2) 0.0044(2) 0.0068(2)
C1 0.0142(11) 0.0212(17) 0.0187(12) -0.0002(10) 0.0008(9) 0.0008(10)
O2 0.0131(8) 0.0188(10) 0.0277(9) 0.0027(9) 0.0035(6) 0.0036(9)
C3 0.0160(11) 0.0283(14) 0.0171(11) -0.0036(14) 0.0000(8) -0.0051(13)
C4 0.0173(11) 0.0171(13) 0.0195(11) -0.0002(13) -0.0005(9) -0.0003(13)
C5 0.0135(10) 0.0194(13) 0.0184(11) -0.0018(13) -0.0017(8) -0.0004(12)
C6 0.0175(11) 0.0266(15) 0.0196(11) 0.0035(14) 0.0000(9) -0.0003(14)
N8 0.0140(10) 0.0162(12) 0.0157(11) 0.0003(9) 0.0016(8) -0.0003(9)
C9 0.0208(14) 0.0217(15) 0.0190(14) 0.0036(11) -0.0034(11) -0.0028(11)
C10 0.0128(11) 0.0189(14) 0.0178(13) -0.0013(11) -0.0007(10) 0.0004(11)
C11 0.0170(13) 0.0198(15) 0.0225(14) -0.0009(11) 0.0008(11) 0.0021(11)
C12 0.0146(11) 0.0300(18) 0.0303(14) 0.0020(14) 0.0043(10) 0.0065(13)
C13 0.0180(11) 0.0158(14) 0.0204(11) 0.0016(12) 0.0028(9) 0.0024(12)
C15 0.0195(13) 0.0271(17) 0.0234(14) -0.0037(12) 0.0060(11) 0.0012(12)
C16 0.0186(13) 0.0187(14) 0.0211(13) 0.0009(11) -0.0015(11) 0.0015(11)
C17 0.0156(12) 0.0181(13) 0.0146(12) -0.0002(10) 0.0024(9) 0.0016(11)
C18 0.0130(11) 0.0136(13) 0.0170(12) 0.0028(10) 0.0015(9) 0.0003(10)
C19 0.0118(11) 0.0186(14) 0.0185(13) 0.0001(11) -0.0005(10) -0.0010(10)
C20 0.0142(12) 0.0178(15) 0.0201(13) 0.0009(11) 0.0013(10) -0.0008(11)
C21 0.0173(13) 0.0337(17) 0.0165(13) -0.0001(12) 0.0030(11) -0.0024(12)
C22 0.0164(13) 0.0177(14) 0.0182(13) 0.0008(11) -0.0011(10) 0.0003(11)
C14 0.0167(13) 0.0238(15) 0.0224(14) -0.0053(12) 0.0012(11) 0.0012(11)
C7 0.0174(12) 0.0230(15) 0.0218(13) 0.0013(11) 0.0029(10) 0.0031(11)
O1 0.0176(9) 0.0227(11) 0.0375(12) -0.0016(9) 0.0074(8) -0.0052(8)

loop_
_atom_type_symbol
_atom_type_description
_atom_type_scat_dispersion_real
_atom_type_scat_dispersion_imag
_atom_type_scat_source
C C 0.0181 0.0091 'International Tables Vol C Tables 4.2.6.8 and 6.1.1.4'
H H 0.0000 0.0000 'International Tables Vol C Tables 4.2.6.8 and 6.1.1.4'
Br Br -0.6763 1.2805 'International Tables Vol C Tables 4.2.6.8 and 6.1.1.4'
N N 0.0311 0.0180 'International Tables Vol C Tables 4.2.6.8 and 6.1.1.4'
O O 0.0492 0.0322 'International Tables Vol C Tables 4.2.6.8 and 6.1.1.4'
S S 0.3331 0.5567 'International Tables Vol C Tables 4.2.6.8 and 6.1.1.4'

loop_
_geom_angle_atom_site_label_1
_geom_angle_atom_site_label_2
_geom_angle_atom_site_label_3
_geom_angle
_geom_angle_site_symmetry_1
_geom_angle_site_symmetry_3
_geom_angle_publ_flag
C10 S2 C13 89.32(13) . . ?
C6 C1 H1 120.1 . . ?
C6 C1 C19 119.8(3) . . ?
C19 C1 H1 120.1 . . ?
C17 O2 C12 115.3(2) . . ?
C9 C3 Br1 119.9(2) . . ?
C9 C3 C14 121.4(2) . . ?
C14 C3 Br1 118.7(2) . . ?
C5 C4 H4 116.1 . . ?
C22 C4 H4 116.1 . . ?
C22 C4 C5 127.8(3) . . ?
C11 C5 C4 123.3(3) . . ?
C16 C5 C4 118.9(3) . . ?
C16 C5 C11 117.8(2) . . ?
C1 C6 H6 119.9 . . ?
C21 C6 C1 120.2(3) . . ?
C21 C6 H6 119.9 . . ?
C10 N8 C18 112.0(2) . . ?
C3 C9 H9 120.2 . . ?
C3 C9 C11 119.5(3) . . ?
C11 C9 H9 120.2 . . ?
N8 C10 S2 117.9(2) . . ?
N8 C10 C19 122.1(3) . . ?
C19 C10 S2 119.9(2) . . ?
C5 C11 H11 119.6 . . ?
C9 C11 C5 120.9(3) . . ?
C9 C11 H11 119.6 . . ?
O2 C12 H12A 109.5 . . ?
O2 C12 H12B 109.5 . . ?
O2 C12 H12C 109.5 . . ?
H12A C12 H12B 109.5 . . ?
H12A C12 H12C 109.5 . . ?
H12B C12 H12C 109.5 . . ?
S2 C13 H13A 110.8 . . ?
S2 C13 H13B 110.8 . . ?
H13A C13 H13B 108.8 . . ?
C18 C13 S2 104.90(18) . . ?
C18 C13 H13A 110.8 . . ?
C18 C13 H13B 110.8 . . ?
C21 C15 H15 120.2 . . ?
C21 C15 C7 119.6(3) . . ?
C7 C15 H15 120.2 . . ?
C5 C16 H16 119.1 . . ?
C14 C16 C5 121.9(3) . . ?
C14 C16 H16 119.1 . . ?
O2 C17 C18 110.5(2) . . ?
O1 C17 O2 124.5(2) . . ?
O1 C17 C18 125.0(3) . . ?
N8 C18 C13 109.4(2) . . ?
N8 C18 C17 107.9(2) . . ?
N8 C18 C20 107.2(2) . . ?
C13 C18 C20 112.1(2) . . ?
C17 C18 C13 110.0(2) . . ?
C17 C18 C20 110.2(2) . . ?
C1 C19 C10 119.6(2) . . ?
C7 C19 C1 119.6(3) . . ?
C7 C19 C10 120.8(3) . . ?
C18 C20 H20A 108.6 . . ?
C18 C20 H20B 108.6 . . ?
H20A C20 H20B 107.6 . . ?
C22 C20 C18 114.7(2) . . ?
C22 C20 H20A 108.6 . . ?
C22 C20 H20B 108.6 . . ?
C6 C21 H21 119.8 . . ?
C15 C21 C6 120.4(3) . . ?
C15 C21 H21 119.8 . . ?
C4 C22 C20 122.7(3) . . ?
C4 C22 H22 118.6 . . ?
C20 C22 H22 118.6 . . ?
C3 C14 C16 118.6(3) . . ?
C3 C14 H14 120.7 . . ?
C16 C14 H14 120.7 . . ?
C15 C7 H7 119.8 . . ?
C19 C7 C15 120.4(3) . . ?
C19 C7 H7 119.8 . . ?

loop_
_geom_bond_atom_site_label_1
_geom_bond_atom_site_label_2
_geom_bond_distance
_geom_bond_site_symmetry_2
_geom_bond_publ_flag
Br1 C3 1.904(2) . ?
S2 C10 1.769(3) . ?
S2 C13 1.813(3) . ?
C1 H1 0.9300 . ?
C1 C6 1.389(4) . ?
C1 C19 1.398(4) . ?
O2 C12 1.446(3) . ?
O2 C17 1.338(4) . ?
C3 C9 1.381(5) . ?
C3 C14 1.384(5) . ?
C4 H4 0.9300 . ?
C4 C5 1.472(3) . ?
C4 C22 1.329(4) . ?
C5 C11 1.401(4) . ?
C5 C16 1.399(4) . ?
C6 H6 0.9300 . ?
C6 C21 1.387(5) . ?
N8 C10 1.278(4) . ?
N8 C18 1.471(3) . ?
C9 H9 0.9300 . ?
C9 C11 1.390(4) . ?
C10 C19 1.479(4) . ?
C11 H11 0.9300 . ?
C12 H12A 0.9600 . ?
C12 H12B 0.9600 . ?
C12 H12C 0.9600 . ?
C13 H13A 0.9700 . ?
C13 H13B 0.9700 . ?
C13 C18 1.543(4) . ?
C15 H15 0.9300 . ?
C15 C21 1.385(5) . ?
C15 C7 1.393(4) . ?
C16 H16 0.9300 . ?
C16 C14 1.388(4) . ?
C17 C18 1.534(3) . ?
C17 O1 1.195(4) . ?
C18 C20 1.552(4) . ?
C19 C7 1.391(4) . ?
C20 H20A 0.9700 . ?
C20 H20B 0.9700 . ?
C20 C22 1.502(4) . ?
C21 H21 0.9300 . ?
C22 H22 0.9300 . ?
C14 H14 0.9300 . ?
C7 H7 0.9300 . ?

loop_
_geom_torsion_atom_site_label_1
_geom_torsion_atom_site_label_2
_geom_torsion_atom_site_label_3
_geom_torsion_atom_site_label_4
_geom_torsion
_geom_torsion_site_symmetry_1
_geom_torsion_site_symmetry_2
_geom_torsion_site_symmetry_3
_geom_torsion_site_symmetry_4
_geom_torsion_publ_flag
Br1 C3 C9 C11 179.4(2) . . . . ?
Br1 C3 C14 C16 -179.5(2) . . . . ?
S2 C10 C19 C1 -171.8(2) . . . . ?
S2 C10 C19 C7 10.2(3) . . . . ?
S2 C13 C18 N8 26.3(2) . . . . ?
S2 C13 C18 C17 144.63(18) . . . . ?
S2 C13 C18 C20 -92.5(2) . . . . ?
C1 C6 C21 C15 -1.5(4) . . . . ?
C1 C19 C7 C15 -2.4(4) . . . . ?
O2 C17 C18 N8 -63.0(3) . . . . ?
O2 C17 C18 C13 177.7(2) . . . . ?
O2 C17 C18 C20 53.7(3) . . . . ?
C3 C9 C11 C5 0.4(4) . . . . ?
C4 C5 C11 C9 178.3(3) . . . . ?
C4 C5 C16 C14 -178.5(3) . . . . ?
C5 C4 C22 C20 -177.0(2) . . . . ?
C5 C16 C14 C3 -0.1(4) . . . . ?
C6 C1 C19 C10 -176.4(2) . . . . ?
C6 C1 C19 C7 1.6(4) . . . . ?
N8 C10 C19 C1 10.7(4) . . . . ?
N8 C10 C19 C7 -167.3(3) . . . . ?
N8 C18 C20 C22 169.6(2) . . . . ?
C9 C3 C14 C16 0.3(4) . . . . ?
C10 S2 C13 C18 -20.61(18) . . . . ?
C10 N8 C18 C13 -19.7(3) . . . . ?
C10 N8 C18 C17 -139.3(2) . . . . ?
C10 N8 C18 C20 102.1(3) . . . . ?
C10 C19 C7 C15 175.7(3) . . . . ?
C11 C5 C16 C14 -0.1(4) . . . . ?
C12 O2 C17 C18 -179.6(2) . . . . ?
C12 O2 C17 O1 0.4(4) . . . . ?
C13 S2 C10 N8 11.6(2) . . . . ?
C13 S2 C10 C19 -166.0(2) . . . . ?
C13 C18 C20 C22 -70.3(3) . . . . ?
C16 C5 C11 C9 -0.1(4) . . . . ?
C17 C18 C20 C22 52.5(3) . . . . ?
C18 N8 C10 S2 3.0(3) . . . . ?
C18 N8 C10 C19 -179.4(2) . . . . ?
C18 C20 C22 C4 -108.2(3) . . . . ?
C19 C1 C6 C21 0.3(4) . . . . ?
C21 C15 C7 C19 1.1(4) . . . . ?
C22 C4 C5 C11 0.7(4) . . . . ?
C22 C4 C5 C16 179.0(3) . . . . ?
C14 C3 C9 C11 -0.5(4) . . . . ?
C7 C15 C21 C6 0.8(4) . . . . ?
O1 C17 C18 N8 117.0(3) . . . . ?
O1 C17 C18 C13 -2.3(4) . . . . ?
O1 C17 C18 C20 -126.3(3) . . . . ?
